data_2007670
loop_
_publ_author_name
'Baudoux, Guy'
'Norberg, Bernadette'
'Bousbaa, Jamal'
'Krief, Alain'
'Evrard, Guy'

_publ_section_title
;
 Dinitrobenzoate Derivative of a Chiral Arylcyclopentane
;
_journal_issue 9
_journal_name_full 'Acta Crystallographica Section C'
_journal_page_first 1353
_journal_page_last 1355
_journal_paper_doi 10.1107/S0108270198004090
_journal_volume 54
_journal_year 1998
_chemical_formula_moiety 'C22 H24 N2 O6'
_chemical_formula_sum 'C22 H24 N2 O6'
_chemical_formula_weight 412.43
_chemical_name_systematic
;
(1S)-phenyl-1-[(2S)-(3,5-dinitrobenzoyloxy)-propyl]-(2R)-methyl cyclopentane
;
_space_group_IT_number 4
_symmetry_cell_setting monoclinic
_symmetry_space_group_name_Hall 'P 2yb'
_symmetry_space_group_name_H-M 'P 1 21 1'
_audit_creation_method SHELXL-97
_cell_angle_alpha 90.00
_cell_angle_beta 100.993(4)
_cell_angle_gamma 90.00
_cell_formula_units_Z 2
_cell_length_a 6.1890(10)
_cell_length_b 10.6140(10)
_cell_length_c 16.1600(10)
_cell_measurement_reflns_used 25
_cell_measurement_temperature 292(2)
_cell_measurement_theta_max 50
_cell_measurement_theta_min 40
_cell_volume 1042.1(2)
_computing_cell_refinement 'CAD-4 EXPRESS'
_computing_data_collection 'CAD-4 EXPRESS (Enraf-Nonius, 1992)'
_computing_data_reduction 'NONIUS93 (Baudoux & Evrard, 1993)'
_computing_molecular_graphics 'PLATON (Spek, 1990)'
_computing_publication_material SHELXL97
_computing_structure_refinement 'SHELXL97 (Sheldrick, 1997b)'
_computing_structure_solution 'SHELXS97 (Sheldrick, 1997a)'
_diffrn_ambient_temperature 292(2)
_diffrn_measured_fraction_theta_full 0.999
_diffrn_measured_fraction_theta_max 0.999
_diffrn_measurement_device_type 'Enraf-Nonius CAD-4'
_diffrn_measurement_method '\w/2\q scans'
_diffrn_radiation_monochromator graphite
_diffrn_radiation_source 'fine-focus sealed tube'
_diffrn_radiation_type CuK\a
_diffrn_radiation_wavelength 1.54178
_diffrn_reflns_av_R_equivalents 0.017
_diffrn_reflns_av_sigmaI/netI 0.0168
_diffrn_reflns_limit_h_max 7
_diffrn_reflns_limit_h_min 0
_diffrn_reflns_limit_k_max 13
_diffrn_reflns_limit_k_min -9
_diffrn_reflns_limit_l_max 19
_diffrn_reflns_limit_l_min -19
_diffrn_reflns_number 3384
_diffrn_reflns_theta_full 72.01
_diffrn_reflns_theta_max 72.01
_diffrn_reflns_theta_min 2.79
_diffrn_standards_decay_% 2.0
_diffrn_standards_interval_time 60
_diffrn_standards_number 3
_exptl_absorpt_coefficient_mu 0.799
_exptl_absorpt_correction_type none
_exptl_crystal_colour 'transparent, colourless'
_exptl_crystal_density_diffrn 1.314
_exptl_crystal_density_method 'not measured'
_exptl_crystal_description 'irregular shape'
_exptl_crystal_F_000 436
_exptl_crystal_size_max 0.20
_exptl_crystal_size_mid 0.15
_exptl_crystal_size_min 0.10
_refine_diff_density_max 0.159
_refine_diff_density_min -0.229
_refine_ls_abs_structure_details 'Flack (1983)'
_refine_ls_abs_structure_Flack 0.0(3)
_refine_ls_extinction_method none
_refine_ls_goodness_of_fit_ref 1.092
_refine_ls_hydrogen_treatment 'H atoms constrained'
_refine_ls_matrix_type full
_refine_ls_number_parameters 271
_refine_ls_number_reflns 2937
_refine_ls_number_restraints 1
_refine_ls_restrained_S_all 1.091
_refine_ls_R_factor_all 0.045
_refine_ls_R_factor_gt 0.044
_refine_ls_shift/su_max 0.001
_refine_ls_shift/su_mean 0.000
_refine_ls_structure_factor_coef Fsqd
_refine_ls_weighting_details 'w = 1/[\s^2^(Fo^2^)+(0.0746P)^2^+0.0914P] where P = (Fo^2^+2Fc^2^)/3'
_refine_ls_weighting_scheme calc
_refine_ls_wR_factor_ref 0.116
_reflns_number_gt 2847
_reflns_number_total 2937
_reflns_threshold_expression I>2\s(I)
_cod_data_source_file sk1180.cif
_cod_data_source_block sk1180
_cod_depositor_comments
;
The following automatic conversions were performed:

'_refine_ls_weighting_scheme' value 'calc w =
1/[\s^2^(Fo^2^)+(0.0746P)^2^+0.0914P] where P = (Fo^2^+2Fc^2^)/3' was
changed to 'calc'. New tag '_refine_ls_weighting_details' was
created. The value of the new tag was set to 'w =
1/[\s^2^(Fo^2^)+(0.0746P)^2^+0.0914P] where P = (Fo^2^+2Fc^2^)/3'.

Automatic conversion script
Id: cif_fix_values 3143 2015-03-26 13:38:13Z robertas 
;
_cod_original_sg_symbol_Hall 'P 2y1'
_cod_original_sg_symbol_H-M 'P 21'
_cod_database_code 2007670

loop_
_symmetry_equiv_pos_as_xyz
'x, y, z'
'-x, y+1/2, -z'

loop_
_atom_site_label
_atom_site_fract_x
_atom_site_fract_y
_atom_site_fract_z
_atom_site_U_iso_or_equiv
_atom_site_adp_type
_atom_site_calc_flag
_atom_site_refinement_flags
_atom_site_occupancy
_atom_site_disorder_assembly
_atom_site_disorder_group
_atom_site_type_symbol
N1 -.1495(7) .7095(4) -.0799(2) .1157(12) Uani d . 1 . . N
N2 .5496(7) .9281(3) .00249(18) .0984(10) Uani d . 1 . . N
O1 .5080(2) .62845(15) .23784(9) .0517(4) Uani d . 1 . . O
O2 .1550(3) .5722(3) .22425(16) .1025(8) Uani d . 1 . . O
O3 -.2973(6) .6507(4) -.0581(3) .1505(14) Uani d . 1 . . O
O4 -.1458(7) .7419(5) -.1530(2) .1810(18) Uani d . 1 . . O
O5 .5062(8) .9796(4) -.06481(17) .190(2) Uani d . 1 . . O
O6 .7228(5) .9402(3) .05168(17) .1002(8) Uani d . 1 . . O
C1 .6956(3) .72485(19) .41454(12) .0413(4) Uani d . 1 . . C
C2 .8678(3) .7615(2) .49461(13) .0452(4) Uani d . 1 . . C
H2 .9905 .8065 .4776 .054 Uiso calc R 1 . . H
C3 .7389(4) .8524(2) .54016(15) .0566(6) Uani d . 1 . . C
H3A .7360 .9361 .5159 .068 Uiso calc R 1 . . H
H3B .8041 .8573 .5996 .068 Uiso calc R 1 . . H
C4 .5059(4) .7969(2) .52767(16) .0599(6) Uani d . 1 . . C
H4A .3962 .8630 .5153 .072 Uiso calc R 1 . . H
H4B .4843 .7525 .5779 .072 Uiso calc R 1 . . H
C5 .4882(3) .7054(2) .45269(14) .0499(5) Uani d . 1 . . C
H5A .3570 .7233 .4110 .060 Uiso calc R 1 . . H
H5B .4805 .6191 .4716 .060 Uiso calc R 1 . . H
C6 .7576(4) .6034(2) .37169(13) .0467(4) Uani d . 1 . . C
H6A .8778 .6232 .3431 .056 Uiso calc R 1 . . H
H6B .8124 .5425 .4154 .056 Uiso calc R 1 . . H
C7 .5765(4) .5415(2) .30881(13) .0492(5) Uani d . 1 . . C
H7 .4510 .5229 .3357 .059 Uiso calc R 1 . . H
C8 .6544(5) .4216(2) .27286(16) .0697(7) Uani d . 1 . . C
H8A .5353 .3851 .2333 .104 Uiso calc R 1 . . H
H8B .7035 .3629 .3177 .104 Uiso calc R 1 . . H
H8C .7738 .4407 .2448 .104 Uiso calc R 1 . . H
C9 .6772(3) .83691(19) .35343(13) .0452(4) Uani d . 1 . . C
C10 .8504(4) .8638(2) .31212(14) .0532(5) Uani d . 1 . . C
H10 .9737 .8119 .3212 .064 Uiso calc R 1 . . H
C11 .8438(4) .9652(3) .25827(16) .0668(7) Uani d . 1 . . C
H11 .9614 .9800 .2313 .080 Uiso calc R 1 . . H
C12 .6654(5) 1.0444(3) .24413(17) .0734(8) Uani d . 1 . . C
H12 .6612 1.1126 .2077 .088 Uiso calc R 1 . . H
C13 .4930(5) 1.0218(3) .28449(18) .0720(7) Uani d . 1 . . C
H13 .3722 1.0756 .2759 .086 Uiso calc R 1 . . H
C14 .4978(4) .9184(2) .33849(16) .0583(6) Uani d . 1 . . C
H14 .3791 .9039 .3649 .070 Uiso calc R 1 . . H
C15 .9573(4) .6520(3) .55232(15) .0633(6) Uani d . 1 . . C
H15A 1.0381 .5958 .5229 .095 Uiso calc R 1 . . H
H15B .8371 .6073 .5686 .095 Uiso calc R 1 . . H
H15C 1.0529 .6838 .6017 .095 Uiso calc R 1 . . H
C16 .2989(4) .6291(2) .20080(15) .0576(5) Uani d . 1 . . C
C17 .2620(4) .7042(2) .12081(14) .0541(5) Uani d . 1 . . C
C18 .4204(4) .7859(2) .10259(14) .0562(5) Uani d . 1 . . C
H18 .5487 .8015 .1417 .067 Uiso calc R 1 . . H
C19 .3824(5) .8440(3) .02443(15) .0680(7) Uani d . 1 . . C
C20 .1968(6) .8216(3) -.03600(17) .0804(9) Uani d . 1 . . C
H20 .1757 .8603 -.0886 .097 Uiso calc R 1 . . H
C21 .0454(5) .7400(3) -.01501(18) .0777(8) Uani d . 1 . . C
C22 .0707(4) .6830(3) .06279(19) .0682(7) Uani d . 1 . . C
H22 -.0390 .6311 .0760 .082 Uiso calc R 1 . . H

loop_
_atom_site_aniso_label
_atom_site_aniso_U_11
_atom_site_aniso_U_22
_atom_site_aniso_U_33
_atom_site_aniso_U_12
_atom_site_aniso_U_13
_atom_site_aniso_U_23
N1 .123(3) .098(2) .099(2) -.004(2) -.045(2) -.0001(19)
N2 .162(3) .0775(18) .0564(13) -.043(2) .0236(17) .0038(13)
O1 .0595(8) .0486(8) .0456(7) -.0092(7) .0068(6) .0072(7)
O2 .0614(11) .132(2) .1158(17) -.0116(12) .0223(11) .0536(16)
O3 .103(2) .164(3) .160(3) -.019(2) -.039(2) -.023(3)
O4 .208(4) .186(4) .107(2) -.029(3) -.074(2) .021(3)
O5 .303(5) .182(4) .0695(15) -.142(4) -.005(2) .0472(19)
O6 .1142(18) .0988(18) .0924(16) -.0305(15) .0318(15) .0153(14)
C1 .0380(9) .0379(10) .0475(10) .0011(8) .0072(7) -.0006(8)
C2 .0415(10) .0431(11) .0499(10) -.0001(8) .0057(8) .0008(9)
C3 .0542(11) .0511(13) .0649(13) -.0018(10) .0126(10) -.0120(11)
C4 .0555(12) .0586(15) .0703(15) -.0022(11) .0240(11) -.0132(12)
C5 .0441(10) .0453(11) .0619(12) -.0055(9) .0143(9) -.0041(10)
C6 .0546(11) .0383(10) .0478(10) .0041(9) .0113(9) .0031(8)
C7 .0684(13) .0385(10) .0426(10) -.0028(10) .0149(9) .0052(9)
C8 .110(2) .0432(13) .0548(13) -.0005(13) .0131(13) -.0053(11)
C9 .0420(9) .0386(10) .0524(11) -.0025(8) .0024(8) -.0007(9)
C10 .0494(11) .0491(12) .0597(12) -.0056(10) .0071(9) .0089(10)
C11 .0728(16) .0628(15) .0617(14) -.0234(13) .0052(12) .0094(12)
C12 .098(2) .0436(13) .0674(15) -.0097(14) -.0136(14) .0128(12)
C13 .0766(17) .0510(14) .0783(17) .0103(13) -.0110(14) .0086(13)
C14 .0526(12) .0495(13) .0689(14) .0070(10) .0016(10) .0042(11)
C15 .0701(14) .0605(15) .0540(12) .0111(12) -.0015(10) .0040(11)
C16 .0572(12) .0561(13) .0618(13) .0012(11) .0173(10) .0077(12)
C17 .0575(12) .0487(12) .0558(12) .0049(10) .0100(9) -.0001(10)
C18 .0714(14) .0483(12) .0479(11) -.0049(11) .0090(10) -.0009(10)
C19 .103(2) .0496(14) .0505(12) -.0054(14) .0134(13) .0025(11)
C20 .122(3) .0570(15) .0541(13) .0003(17) -.0049(15) .0029(12)
C21 .0850(19) .0647(17) .0714(17) .0100(15) -.0159(14) -.0058(14)
C22 .0610(14) .0605(16) .0787(16) .0022(12) .0018(12) -.0042(14)

loop_
_atom_type_symbol
_atom_type_description
_atom_type_scat_dispersion_real
_atom_type_scat_dispersion_imag
_atom_type_scat_source
C C 0.0181 0.0091 'International Tables Vol C Tables 4.2.6.8 and 6.1.1.4'
H H 0.0000 0.0000 'International Tables Vol C Tables 4.2.6.8 and 6.1.1.4'
N N 0.0311 0.0180 'International Tables Vol C Tables 4.2.6.8 and 6.1.1.4'
O O 0.0492 0.0322 'International Tables Vol C Tables 4.2.6.8 and 6.1.1.4'

loop_
_geom_angle_atom_site_label_1
_geom_angle_atom_site_label_2
_geom_angle_atom_site_label_3
_geom_angle
O3 N1 O4 125.0(4)
O3 N1 C21 117.8(4)
O4 N1 C21 117.2(4)
O5 N2 O6 124.2(3)
O5 N2 C19 116.8(3)
O6 N2 C19 118.9(2)
C16 O1 C7 118.01(17)
C9 C1 C5 113.31(17)
C9 C1 C6 110.60(15)
C5 C1 C6 111.39(17)
C9 C1 C2 107.16(16)
C5 C1 C2 101.02(16)
C6 C1 C2 113.00(15)
C15 C2 C3 110.40(19)
C15 C2 C1 115.28(18)
C3 C2 C1 102.71(16)
C15 C2 H2 109.4
C3 C2 H2 109.4
C1 C2 H2 109.4
C2 C3 C4 104.98(18)
C2 C3 H3A 110.7
C4 C3 H3A 110.7
C2 C3 H3B 110.7
C4 C3 H3B 110.8
H3A C3 H3B 108.8
C3 C4 C5 105.61(16)
C3 C4 H4A 110.6
C5 C4 H4A 110.6
C3 C4 H4B 110.6
C5 C4 H4B 110.6
H4A C4 H4B 108.7
C4 C5 C1 106.92(16)
C4 C5 H5A 110.3
C1 C5 H5A 110.3
C4 C5 H5B 110.3
C1 C5 H5B 110.3
H5A C5 H5B 108.6
C7 C6 C1 116.59(17)
C7 C6 H6A 108.1
C1 C6 H6A 108.1
C7 C6 H6B 108.1
C1 C6 H6B 108.1
H6A C6 H6B 107.3
O1 C7 C6 108.56(16)
O1 C7 C8 107.07(16)
C6 C7 C8 111.9(2)
O1 C7 H7 109.7
C6 C7 H7 109.7
C8 C7 H7 109.7
C7 C8 H8A 109.5
C7 C8 H8B 109.5
H8A C8 H8B 109.5
C7 C8 H8C 109.5
H8A C8 H8C 109.5
H8B C8 H8C 109.5
C14 C9 C10 116.7(2)
C14 C9 C1 123.49(19)
C10 C9 C1 119.75(18)
C11 C10 C9 121.9(2)
C11 C10 H10 119.1
C9 C10 H10 119.1
C12 C11 C10 120.6(2)
C12 C11 H11 119.7
C10 C11 H11 119.7
C11 C12 C13 119.2(2)
C11 C12 H12 120.4
C13 C12 H12 120.4
C12 C13 C14 120.5(2)
C12 C13 H13 119.8
C14 C13 H13 119.8
C9 C14 C13 121.2(2)
C9 C14 H14 119.4
C13 C14 H14 119.4
C2 C15 H15A 109.5
C2 C15 H15B 109.5
H15A C15 H15B 109.5
C2 C15 H15C 109.5
H15A C15 H15C 109.5
H15B C15 H15C 109.5
O2 C16 O1 125.4(2)
O2 C16 C17 122.8(2)
O1 C16 C17 111.68(19)
C22 C17 C18 120.6(2)
C22 C17 C16 118.0(2)
C18 C17 C16 121.3(2)
C17 C18 C19 118.0(2)
C17 C18 H18 121.0
C19 C18 H18 121.0
C20 C19 C18 122.9(3)
C20 C19 N2 117.8(3)
C18 C19 N2 119.2(3)
C21 C20 C19 116.9(3)
C21 C20 H20 121.6
C19 C20 H20 121.6
C20 C21 C22 122.8(3)
C20 C21 N1 118.0(3)
C22 C21 N1 119.2(3)
C21 C22 C17 118.8(3)
C21 C22 H22 120.6
C17 C22 H22 120.6

loop_
_geom_bond_atom_site_label_1
_geom_bond_atom_site_label_2
_geom_bond_site_symmetry_2
_geom_bond_distance
_geom_bond_publ_flag
N1 O3 . 1.213(5) ?
N1 O4 . 1.235(5) ?
N1 C21 . 1.476(4) ?
N2 O5 . 1.201(4) ?
N2 O6 . 1.214(4) ?
N2 C19 . 1.461(4) ?
O1 C16 . 1.318(3) ?
O1 C7 . 1.470(2) ?
O2 C16 . 1.196(3) ?
C1 C9 . 1.536(3) ?
C1 C5 . 1.540(3) ?
C1 C6 . 1.546(3) ?
C1 C2 . 1.561(3) ?
C2 C15 . 1.527(3) ?
C2 C3 . 1.527(3) ?
C2 H2 . .9800 ?
C3 C4 . 1.535(3) ?
C3 H3A . .9700 ?
C3 H3B . .9700 ?
C4 C5 . 1.540(3) ?
C4 H4A . .9700 ?
C4 H4B . .9700 ?
C5 H5A . .9700 ?
C5 H5B . .9700 ?
C6 C7 . 1.512(3) ?
C6 H6A . .9700 ?
C6 H6B . .9700 ?
C7 C8 . 1.516(3) ?
C7 H7 . .9800 ?
C8 H8A . .9600 ?
C8 H8B . .9600 ?
C8 H8C . .9600 ?
C9 C14 . 1.392(3) ?
C9 C10 . 1.396(3) ?
C10 C11 . 1.380(3) ?
C10 H10 . .9300 ?
C11 C12 . 1.372(4) ?
C11 H11 . .9300 ?
C12 C13 . 1.373(4) ?
C12 H12 . .9300 ?
C13 C14 . 1.399(4) ?
C13 H13 . .9300 ?
C14 H14 . .9300 ?
C15 H15A . .9600 ?
C15 H15B . .9600 ?
C15 H15C . .9600 ?
C16 C17 . 1.499(3) ?
C17 C22 . 1.381(4) ?
C17 C18 . 1.382(3) ?
C18 C19 . 1.384(3) ?
C18 H18 . .9300 ?
C19 C20 . 1.379(4) ?
C20 C21 . 1.366(5) ?
C20 H20 . .9300 ?
C21 C22 . 1.377(4) ?
C22 H22 . .9300 ?

loop_
_geom_torsion_atom_site_label_1
_geom_torsion_atom_site_label_2
_geom_torsion_atom_site_label_3
_geom_torsion_atom_site_label_4
_geom_torsion
_geom_torsion_publ_flag
C9 C1 C2 C15 -163.88(18) ?
C5 C1 C2 C15 77.3(2) ?
C6 C1 C2 C15 -41.8(2) ?
C9 C1 C2 C3 76.01(19) ?
C5 C1 C2 C3 -42.8(2) yes
C6 C1 C2 C3 -161.91(17) ?
C15 C2 C3 C4 -84.9(2) ?
C1 C2 C3 C4 38.5(2) yes
C2 C3 C4 C5 -18.6(2) yes
C3 C4 C5 C1 -8.7(2) yes
C9 C1 C5 C4 -82.7(2) ?
C6 C1 C5 C4 151.85(18) ?
C2 C1 C5 C4 31.6(2) yes
C9 C1 C6 C7 -75.6(2) yes
C5 C1 C6 C7 51.3(2) ?
C2 C1 C6 C7 164.25(17) ?
C16 O1 C7 C6 -145.7(2) ?
C16 O1 C7 C8 93.3(2) ?
C1 C6 C7 O1 63.7(2) yes
C1 C6 C7 C8 -178.34(18) ?
C5 C1 C9 C14 4.4(3) ?
C6 C1 C9 C14 130.3(2) ?
C2 C1 C9 C14 -106.2(2) ?
C5 C1 C9 C10 -178.19(19) ?
C6 C1 C9 C10 -52.3(2) ?
C2 C1 C9 C10 71.3(2) ?
C14 C9 C10 C11 -0.8(3) ?
C1 C9 C10 C11 -178.4(2) ?
C9 C10 C11 C12 0.6(4) ?
C10 C11 C12 C13 0.2(4) ?
C11 C12 C13 C14 -0.8(4) ?
C10 C9 C14 C13 0.1(3) ?
C1 C9 C14 C13 177.6(2) ?
C12 C13 C14 C9 0.7(4) ?
C7 O1 C16 O2 6.5(4) ?
C7 O1 C16 C17 -169.69(18) ?
O2 C16 C17 C22 -15.7(4) ?
O1 C16 C17 C22 160.6(2) ?
O2 C16 C17 C18 168.7(3) ?
O1 C16 C17 C18 -15.0(3) ?
C22 C17 C18 C19 -0.9(4) ?
C16 C17 C18 C19 174.6(2) ?
C17 C18 C19 C20 -1.4(4) ?
C17 C18 C19 N2 -178.3(3) ?
O5 N2 C19 C20 5.4(5) ?
O6 N2 C19 C20 -173.4(3) ?
O5 N2 C19 C18 -177.6(4) ?
O6 N2 C19 C18 3.7(5) ?
C18 C19 C20 C21 1.3(5) ?
N2 C19 C20 C21 178.2(3) ?
C19 C20 C21 C22 1.1(5) ?
C19 C20 C21 N1 -177.0(3) ?
O3 N1 C21 C20 -170.4(4) ?
O4 N1 C21 C20 12.2(6) ?
O3 N1 C21 C22 11.4(5) ?
O4 N1 C21 C22 -166.0(4) ?
C20 C21 C22 C17 -3.3(4) ?
N1 C21 C22 C17 174.8(3) ?
C18 C17 C22 C21 3.1(4) ?
C16 C17 C22 C21 -172.5(2) ?

loop_
_cod_related_entry_id
_cod_related_entry_database
_cod_related_entry_code
1 ChemSpider 21185807
